data_4512957
loop_
_publ_author_name
'Kohmoto, Shigeo'
'Chuko, Tomotaka'
'Hisamatsu, Shugo'
'Okuda, Yasuhiro'
'Masu, Hyuma'
'Takahashi, Masahiro'
'Kishikawa, Keiki'

_publ_section_title
;
 Piezoluminescence and Liquid Crystallinity of
 4,4&#x2032;-(9,10-Anthracenediyl)bispyridinium Salts
;
_journal_issue 6
_journal_name_full 'Crystal Growth &amp; Design'
_journal_page_first 2723
_journal_paper_doi 10.1021/acs.cgd.5b00028
_journal_volume 15
_journal_year 2015
_chemical_formula_moiety 'C44 H42 N2 O6, 2(F6 P),2(C2 H6 O S)'
_chemical_formula_sum 'C48 H54 F12 N2 O8 P2 S2'
_chemical_formula_weight 1140.99
_chemical_name_systematic
; 
 ? 
;
_space_group_IT_number 14
_symmetry_cell_setting monoclinic
_symmetry_space_group_name_Hall '-P 2yn'
_symmetry_space_group_name_H-M 'P 1 21/n 1'
_atom_sites_solution_hydrogens geom
_atom_sites_solution_primary direct
_atom_sites_solution_secondary difmap
_audit_creation_method SHELXL-97
_cell_angle_alpha 90.00
_cell_angle_beta 93.1960(10)
_cell_angle_gamma 90.00
_cell_formula_units_Z 2
_cell_length_a 8.2867(6)
_cell_length_b 15.1896(11)
_cell_length_c 19.9602(15)
_cell_measurement_reflns_used 5573
_cell_measurement_temperature 173
_cell_measurement_theta_max 27.45
_cell_measurement_theta_min 2.44
_cell_volume 2508.5(3)
_computing_cell_refinement 'APEX2 (Bruker AXS, 2006)'
_computing_data_collection 'APEX2 (Bruker AXS, 2006)'
_computing_data_reduction 'SAINT (Bruker AXS, 2004)'
_computing_molecular_graphics 'XSHEL (Bruker AXS,2002)'
_computing_publication_material 'XCIF (Bruker AXS, 2001)'
_computing_structure_refinement 'SHELXL-97 (Sheldrick, 1997)'
_computing_structure_solution 'SHELXS-97 (Sheldrick, 1997)'
_diffrn_ambient_temperature 173
_diffrn_detector_area_resol_mean 8.333
_diffrn_measured_fraction_theta_full 0.998
_diffrn_measured_fraction_theta_max 0.970
_diffrn_measurement_device_type 'Bruker APEXII CCD area detector'
_diffrn_measurement_method 'phi and omega scans'
_diffrn_radiation_monochromator graphite
_diffrn_radiation_source 'fine-focus sealed tube'
_diffrn_radiation_type MoK\a
_diffrn_radiation_wavelength 0.71073
_diffrn_reflns_av_R_equivalents 0.0224
_diffrn_reflns_av_sigmaI/netI 0.0277
_diffrn_reflns_limit_h_max 10
_diffrn_reflns_limit_h_min -10
_diffrn_reflns_limit_k_max 19
_diffrn_reflns_limit_k_min -19
_diffrn_reflns_limit_l_max 12
_diffrn_reflns_limit_l_min -25
_diffrn_reflns_number 13636
_diffrn_reflns_theta_full 25.00
_diffrn_reflns_theta_max 27.51
_diffrn_reflns_theta_min 1.69
_exptl_absorpt_coefficient_mu 0.270
_exptl_absorpt_correction_T_max 0.9234
_exptl_absorpt_correction_T_min 0.8635
_exptl_absorpt_correction_type empirical
_exptl_absorpt_process_details
;
SADABS Sheldrick 1996
;
_exptl_crystal_colour yellow
_exptl_crystal_density_diffrn 1.511
_exptl_crystal_density_method 'not measured'
_exptl_crystal_description block
_exptl_crystal_F_000 1180
_exptl_crystal_size_max 0.56
_exptl_crystal_size_mid 0.40
_exptl_crystal_size_min 0.30
_refine_diff_density_max 0.918
_refine_diff_density_min -0.458
_refine_diff_density_rms 0.064
_refine_ls_extinction_method none
_refine_ls_goodness_of_fit_ref 1.046
_refine_ls_hydrogen_treatment constr
_refine_ls_matrix_type full
_refine_ls_number_parameters 339
_refine_ls_number_reflns 5600
_refine_ls_number_restraints 0
_refine_ls_restrained_S_all 1.046
_refine_ls_R_factor_all 0.0632
_refine_ls_R_factor_gt 0.0515
_refine_ls_shift/su_max 0.001
_refine_ls_shift/su_mean 0.000
_refine_ls_structure_factor_coef Fsqd
_refine_ls_weighting_details 'calc w=1/[\s^2^(Fo^2^)+(0.0733P)^2^+2.3464P] where P=(Fo^2^+2Fc^2^)/3'
_refine_ls_weighting_scheme calc
_refine_ls_wR_factor_gt 0.1389
_refine_ls_wR_factor_ref 0.1488
_reflns_number_gt 4563
_reflns_number_total 5600
_reflns_threshold_expression >2sigma(I)
_cod_data_source_file cg5b00028_si_002.cif
_cod_data_source_block 4_1c(DMSO)_a130619his1
_cod_depositor_comments
;
The following automatic conversions were performed:

'_symmetry_cell_setting' value 'Monoclinic' changed to 'monoclinic'
according to
/usr/data/users/saulius/crontab/automatic-downloads/rss-feeds/ACS/lib/dictionaries/cif_core.dic
dictionary named 'cif_core.dic' version 2.4.2 from 2011-04-26.

Automatic conversion script
Id: cif_fix_values 3271 2015-04-21 07:52:19Z andrius 

 Adding full bibliography for 4512954--4512957.cif.
;
_cod_original_sg_symbol_H-M 'P2(1)/n  '
_cod_database_code 4512957

loop_
_symmetry_equiv_pos_as_xyz
'x, y, z'
'-x+1/2, y+1/2, -z+1/2'
'-x, -y, -z'
'x-1/2, -y-1/2, z-1/2'

loop_
_atom_site_label
_atom_site_type_symbol
_atom_site_fract_x
_atom_site_fract_y
_atom_site_fract_z
_atom_site_U_iso_or_equiv
_atom_site_adp_type
_atom_site_occupancy
_atom_site_symmetry_multiplicity
_atom_site_calc_flag
_atom_site_refinement_flags
P1 P 0.53319(8) 0.95150(4) 0.21032(3) 0.03459(17) Uani 1 1 d .
C18 C 0.2636(2) 0.25785(13) 0.42355(10) 0.0231(4) Uani 1 1 d .
C4 C 0.7794(3) 0.60074(14) -0.02714(11) 0.0274(4) Uani 1 1 d .
H4 H 0.7814 0.6358 -0.0665 0.033 Uiso 1 1 calc R
C19 C 0.3213(3) 0.22689(14) 0.36364(10) 0.0240(4) Uani 1 1 d .
H19 H 0.2534 0.1935 0.3333 0.029 Uiso 1 1 calc R
C17 C 0.3645(2) 0.30618(13) 0.46799(10) 0.0228(4) Uani 1 1 d .
C15 C 0.5819(3) 0.29330(14) 0.39311(10) 0.0246(4) Uani 1 1 d .
H15 H 0.6899 0.3054 0.3824 0.030 Uiso 1 1 calc R
C6 C 0.6405(3) 0.49594(13) 0.04422(10) 0.0234(4) Uani 1 1 d .
C16 C 0.5242(2) 0.32304(14) 0.45331(10) 0.0240(4) Uani 1 1 d .
C14 C 0.4799(3) 0.24567(13) 0.34893(10) 0.0233(4) Uani 1 1 d .
C5 C 0.6377(3) 0.55018(13) -0.01479(10) 0.0234(4) Uani 1 1 d .
C1 C 0.7808(3) 0.49684(15) 0.08865(11) 0.0286(5) Uani 1 1 d .
H1 H 0.7834 0.4617 0.1281 0.034 Uiso 1 1 calc R
C8 C 0.5082(3) 0.38661(13) 0.11730(10) 0.0231(4) Uani 1 1 d .
C12 C 0.5833(3) 0.30479(15) 0.11434(11) 0.0297(5) Uani 1 1 d .
H12 H 0.6293 0.2865 0.0741 0.036 Uiso 1 1 calc R
C7 C 0.5025(3) 0.44624(13) 0.05789(10) 0.0233(4) Uani 1 1 d .
C22 C 0.0049(3) 0.19521(16) 0.39848(12) 0.0327(5) Uani 1 1 d .
H22A H -0.0084 0.2272 0.3559 0.049 Uiso 1 1 calc R
H22B H -0.1005 0.1887 0.4179 0.049 Uiso 1 1 calc R
H22C H 0.0505 0.1369 0.3905 0.049 Uiso 1 1 calc R
C2 C 0.9112(3) 0.54699(15) 0.07584(12) 0.0316(5) Uani 1 1 d .
H2 H 1.0031 0.5472 0.1065 0.038 Uiso 1 1 calc R
C13 C 0.5427(3) 0.21110(14) 0.28461(11) 0.0279(5) Uani 1 1 d .
H13A H 0.4832 0.1566 0.2717 0.033 Uiso 1 1 calc R
H13B H 0.6581 0.1954 0.2927 0.033 Uiso 1 1 calc R
C9 C 0.4413(3) 0.40963(15) 0.17706(11) 0.0309(5) Uani 1 1 d .
H9 H 0.3884 0.4648 0.1808 0.037 Uiso 1 1 calc R
C3 C 0.9105(3) 0.59903(15) 0.01683(12) 0.0317(5) Uani 1 1 d .
H3 H 1.0030 0.6331 0.0079 0.038 Uiso 1 1 calc R
C10 C 0.4514(3) 0.35279(14) 0.23094(11) 0.0297(5) Uani 1 1 d .
H10 H 0.4041 0.3689 0.2714 0.036 Uiso 1 1 calc R
C20 C 0.7856(3) 0.35884(17) 0.50198(13) 0.0351(5) Uani 1 1 d .
H20A H 0.8126 0.2961 0.5047 0.053 Uiso 1 1 calc R
H20B H 0.8351 0.3894 0.5412 0.053 Uiso 1 1 calc R
H20C H 0.8267 0.3838 0.4610 0.053 Uiso 1 1 calc R
C11 C 0.5913(3) 0.25029(15) 0.16940(11) 0.0282(5) Uani 1 1 d .
H11 H 0.6426 0.1946 0.1668 0.034 Uiso 1 1 calc R
C21 C 0.2210(3) 0.41581(18) 0.52096(14) 0.0391(6) Uani 1 1 d .
H21A H 0.2956 0.4629 0.5097 0.059 Uiso 1 1 calc R
H21B H 0.1719 0.4301 0.5632 0.059 Uiso 1 1 calc R
H21C H 0.1362 0.4101 0.4850 0.059 Uiso 1 1 calc R
N1 N 0.5270(2) 0.27523(11) 0.22699(8) 0.0207(3) Uani 1 1 d .
O2 O 0.30835(19) 0.33404(11) 0.52829(8) 0.0291(3) Uani 1 1 d .
O3 O 0.11174(18) 0.24320(11) 0.44399(8) 0.0292(3) Uani 1 1 d .
O1 O 0.61419(19) 0.36929(11) 0.50069(8) 0.0325(4) Uani 1 1 d .
F4 F 0.4625(3) 1.03876(13) 0.17536(12) 0.0723(6) Uani 1 1 d .
F5 F 0.3812(3) 0.89800(15) 0.18367(14) 0.0872(8) Uani 1 1 d .
F2 F 0.6815(3) 1.00790(17) 0.24046(13) 0.0859(7) Uani 1 1 d .
F6 F 0.6250(4) 0.93119(19) 0.14577(12) 0.0997(9) Uani 1 1 d .
F3 F 0.6089(3) 0.86583(17) 0.24379(15) 0.0967(9) Uani 1 1 d .
F1 F 0.4437(3) 0.9742(2) 0.27544(13) 0.1074(10) Uani 1 1 d .
S1 S -0.01409(8) 0.12753(4) 0.19557(3) 0.03901(18) Uani 1 1 d .
O4 O 0.0582(4) 0.10750(15) 0.26361(10) 0.0664(7) Uani 1 1 d .
C25 C 0.0346(3) 0.03627(17) 0.14433(13) 0.0389(6) Uani 1 1 d .
H25A H 0.1486 0.0207 0.1530 0.058 Uiso 1 1 calc R
H25B H 0.0153 0.0521 0.0970 0.058 Uiso 1 1 calc R
H25C H -0.0334 -0.0141 0.1549 0.058 Uiso 1 1 calc R
C24 C 0.1158(4) 0.2073(2) 0.16094(15) 0.0502(7) Uani 1 1 d .
H24A H 0.1127 0.2619 0.1871 0.075 Uiso 1 1 calc R
H24B H 0.0793 0.2193 0.1143 0.075 Uiso 1 1 calc R
H24C H 0.2266 0.1846 0.1624 0.075 Uiso 1 1 calc R

loop_
_atom_site_aniso_label
_atom_site_aniso_U_11
_atom_site_aniso_U_22
_atom_site_aniso_U_33
_atom_site_aniso_U_23
_atom_site_aniso_U_13
_atom_site_aniso_U_12
P1 0.0332(3) 0.0371(3) 0.0337(3) -0.0053(3) 0.0043(3) -0.0030(3)
C18 0.0242(10) 0.0228(9) 0.0225(10) 0.0048(8) 0.0041(8) 0.0020(8)
C4 0.0344(11) 0.0231(10) 0.0253(10) 0.0011(8) 0.0063(9) -0.0035(9)
C19 0.0278(10) 0.0245(10) 0.0195(10) 0.0029(8) 0.0002(8) 0.0012(8)
C17 0.0271(10) 0.0234(9) 0.0183(9) 0.0022(8) 0.0045(8) 0.0030(8)
C15 0.0257(10) 0.0248(10) 0.0237(10) 0.0044(8) 0.0053(8) 0.0021(8)
C6 0.0305(10) 0.0209(9) 0.0190(9) -0.0022(8) 0.0042(8) -0.0010(8)
C16 0.0260(10) 0.0237(10) 0.0223(10) 0.0022(8) 0.0004(8) 0.0008(8)
C14 0.0305(10) 0.0209(9) 0.0188(9) 0.0042(8) 0.0049(8) 0.0063(8)
C5 0.0294(10) 0.0200(9) 0.0214(10) -0.0021(8) 0.0055(8) -0.0014(8)
C1 0.0350(11) 0.0275(11) 0.0233(10) -0.0005(9) 0.0010(9) -0.0001(9)
C8 0.0267(10) 0.0228(10) 0.0201(9) 0.0005(8) 0.0022(8) -0.0029(8)
C12 0.0389(12) 0.0305(11) 0.0207(10) 0.0011(9) 0.0119(9) 0.0077(9)
C7 0.0318(11) 0.0207(9) 0.0179(9) 0.0005(7) 0.0067(8) 0.0006(8)
C22 0.0287(11) 0.0358(12) 0.0337(12) -0.0026(10) 0.0029(9) -0.0072(9)
C2 0.0328(11) 0.0307(11) 0.0309(12) -0.0037(9) -0.0026(9) -0.0012(9)
C13 0.0394(12) 0.0232(10) 0.0217(10) 0.0054(8) 0.0073(9) 0.0081(9)
C9 0.0482(13) 0.0229(10) 0.0225(10) 0.0015(8) 0.0089(10) 0.0090(9)
C3 0.0312(11) 0.0262(10) 0.0382(13) -0.0028(9) 0.0063(10) -0.0065(9)
C10 0.0446(13) 0.0248(10) 0.0207(10) 0.0004(8) 0.0108(9) 0.0076(9)
C20 0.0276(11) 0.0425(13) 0.0350(12) -0.0017(11) -0.0002(9) -0.0036(10)
C11 0.0354(11) 0.0264(10) 0.0236(10) 0.0004(8) 0.0097(9) 0.0090(9)
C21 0.0350(12) 0.0398(13) 0.0431(14) -0.0128(11) 0.0065(11) 0.0048(10)
N1 0.0237(8) 0.0212(8) 0.0175(8) 0.0007(6) 0.0035(6) 0.0016(6)
O2 0.0338(8) 0.0323(8) 0.0218(7) -0.0029(6) 0.0075(6) -0.0013(7)
O3 0.0254(7) 0.0360(8) 0.0267(8) -0.0022(7) 0.0059(6) -0.0048(6)
O1 0.0259(8) 0.0410(9) 0.0306(8) -0.0093(7) 0.0032(6) -0.0044(7)
F4 0.0745(13) 0.0466(10) 0.0943(16) 0.0056(10) -0.0074(12) 0.0103(9)
F5 0.0681(13) 0.0664(13) 0.123(2) -0.0186(13) -0.0269(13) -0.0227(11)
F2 0.0592(12) 0.0969(17) 0.0997(18) -0.0075(14) -0.0134(12) -0.0304(12)
F6 0.130(2) 0.110(2) 0.0643(14) -0.0061(14) 0.0492(15) 0.0410(17)
F3 0.0904(17) 0.0751(15) 0.122(2) 0.0451(15) -0.0128(16) 0.0114(13)
F1 0.1026(19) 0.157(3) 0.0673(15) -0.0331(16) 0.0479(14) -0.0241(18)
S1 0.0414(3) 0.0369(3) 0.0394(4) -0.0009(3) 0.0085(3) -0.0026(3)
O4 0.115(2) 0.0538(13) 0.0300(10) -0.0011(9) 0.0014(12) -0.0124(13)
C25 0.0473(14) 0.0372(13) 0.0316(13) -0.0015(10) -0.0034(11) -0.0012(11)
C24 0.0612(18) 0.0426(15) 0.0475(16) -0.0032(13) 0.0095(14) -0.0186(13)

loop_
_atom_type_symbol
_atom_type_description
_atom_type_scat_dispersion_real
_atom_type_scat_dispersion_imag
_atom_type_scat_source
C C 0.0033 0.0016 'International Tables Vol C Tables 4.2.6.8 and 6.1.1.4'
H H 0.0000 0.0000 'International Tables Vol C Tables 4.2.6.8 and 6.1.1.4'
N N 0.0061 0.0033 'International Tables Vol C Tables 4.2.6.8 and 6.1.1.4'
O O 0.0106 0.0060 'International Tables Vol C Tables 4.2.6.8 and 6.1.1.4'
F F 0.0171 0.0103 'International Tables Vol C Tables 4.2.6.8 and 6.1.1.4'
P P 0.1023 0.0942 'International Tables Vol C Tables 4.2.6.8 and 6.1.1.4'
S S 0.1246 0.1234 'International Tables Vol C Tables 4.2.6.8 and 6.1.1.4'

loop_
_geom_angle_atom_site_label_1
_geom_angle_atom_site_label_2
_geom_angle_atom_site_label_3
_geom_angle
_geom_angle_site_symmetry_1
F6 P1 F5 92.10(17) .
F6 P1 F1 178.48(17) .
F5 P1 F1 89.26(15) .
F6 P1 F3 89.19(16) .
F5 P1 F3 90.54(14) .
F1 P1 F3 91.48(18) .
F6 P1 F2 90.96(16) .
F5 P1 F2 176.87(15) .
F1 P1 F2 87.67(15) .
F3 P1 F2 90.18(15) .
F6 P1 F4 89.25(14) .
F5 P1 F4 90.80(13) .
F1 P1 F4 90.05(16) .
F3 P1 F4 177.98(14) .
F2 P1 F4 88.56(13) .
O3 C18 C17 115.26(18) .
O3 C18 C19 124.60(19) .
C17 C18 C19 120.13(19) .
C3 C4 C5 120.7(2) .
C3 C4 H4 119.6 .
C5 C4 H4 119.6 .
C14 C19 C18 118.97(19) .
C14 C19 H19 120.5 .
C18 C19 H19 120.5 .
O2 C17 C18 119.81(18) .
O2 C17 C16 119.77(19) .
C18 C17 C16 120.36(19) .
C14 C15 C16 119.35(19) .
C14 C15 H15 120.3 .
C16 C15 H15 120.3 .
C7 C6 C1 121.88(19) .
C7 C6 C5 119.34(19) .
C1 C6 C5 118.73(19) .
O1 C16 C15 124.31(19) .
O1 C16 C17 115.89(18) .
C15 C16 C17 119.79(19) .
C15 C14 C19 121.37(19) .
C15 C14 C13 119.70(19) .
C19 C14 C13 118.9(2) .
C7 C5 C4 121.96(19) 3_665
C7 C5 C6 119.86(18) 3_665
C4 C5 C6 118.2(2) .
C2 C1 C6 121.3(2) .
C2 C1 H1 119.4 .
C6 C1 H1 119.4 .
C9 C8 C12 117.53(19) .
C9 C8 C7 122.28(19) .
C12 C8 C7 120.19(18) .
C11 C12 C8 120.35(19) .
C11 C12 H12 119.8 .
C8 C12 H12 119.8 .
C5 C7 C6 120.79(19) 3_665
C5 C7 C8 119.87(18) 3_665
C6 C7 C8 119.30(19) .
O3 C22 H22A 109.5 .
O3 C22 H22B 109.5 .
H22A C22 H22B 109.5 .
O3 C22 H22C 109.5 .
H22A C22 H22C 109.5 .
H22B C22 H22C 109.5 .
C1 C2 C3 120.2(2) .
C1 C2 H2 119.9 .
C3 C2 H2 119.9 .
C14 C13 N1 113.94(17) .
C14 C13 H13A 108.8 .
N1 C13 H13A 108.8 .
C14 C13 H13B 108.8 .
N1 C13 H13B 108.8 .
H13A C13 H13B 107.7 .
C10 C9 C8 120.2(2) .
C10 C9 H9 119.9 .
C8 C9 H9 119.9 .
C4 C3 C2 120.9(2) .
C4 C3 H3 119.6 .
C2 C3 H3 119.6 .
N1 C10 C9 120.90(19) .
N1 C10 H10 119.5 .
C9 C10 H10 119.5 .
O1 C20 H20A 109.5 .
O1 C20 H20B 109.5 .
H20A C20 H20B 109.5 .
O1 C20 H20C 109.5 .
H20A C20 H20C 109.5 .
H20B C20 H20C 109.5 .
N1 C11 C12 120.58(19) .
N1 C11 H11 119.7 .
C12 C11 H11 119.7 .
O2 C21 H21A 109.5 .
O2 C21 H21B 109.5 .
H21A C21 H21B 109.5 .
O2 C21 H21C 109.5 .
H21A C21 H21C 109.5 .
H21B C21 H21C 109.5 .
C10 N1 C11 120.41(18) .
C10 N1 C13 122.99(17) .
C11 N1 C13 116.59(17) .
C17 O2 C21 111.55(17) .
C18 O3 C22 116.23(17) .
C16 O1 C20 117.35(18) .
O4 S1 C25 105.83(13) .
O4 S1 C24 105.78(15) .
C25 S1 C24 98.36(14) .
S1 C25 H25A 109.5 .
S1 C25 H25B 109.5 .
H25A C25 H25B 109.5 .
S1 C25 H25C 109.5 .
H25A C25 H25C 109.5 .
H25B C25 H25C 109.5 .
S1 C24 H24A 109.5 .
S1 C24 H24B 109.5 .
H24A C24 H24B 109.5 .
S1 C24 H24C 109.5 .
H24A C24 H24C 109.5 .
H24B C24 H24C 109.5 .

loop_
_geom_bond_atom_site_label_1
_geom_bond_atom_site_label_2
_geom_bond_distance
_geom_bond_site_symmetry_2
P1 F6 1.563(2) .
P1 F5 1.567(2) .
P1 F1 1.570(2) .
P1 F3 1.577(2) .
P1 F2 1.589(2) .
P1 F4 1.594(2) .
C18 O3 1.363(2) .
C18 C17 1.393(3) .
C18 C19 1.394(3) .
C4 C3 1.359(3) .
C4 C5 1.435(3) .
C4 H4 0.9500 .
C19 C14 1.393(3) .
C19 H19 0.9500 .
C17 O2 1.381(2) .
C17 C16 1.395(3) .
C15 C14 1.390(3) .
C15 C16 1.393(3) .
C15 H15 0.9500 .
C6 C7 1.410(3) .
C6 C1 1.423(3) .
C6 C5 1.436(3) .
C16 O1 1.366(3) .
C14 C13 1.506(3) .
C5 C7 1.408(3) 3_665
C1 C2 1.358(3) .
C1 H1 0.9500 .
C8 C9 1.388(3) .
C8 C12 1.393(3) .
C8 C7 1.491(3) .
C12 C11 1.374(3) .
C12 H12 0.9500 .
C7 C5 1.408(3) 3_665
C22 O3 1.432(3) .
C22 H22A 0.9800 .
C22 H22B 0.9800 .
C22 H22C 0.9800 .
C2 C3 1.418(3) .
C2 H2 0.9500 .
C13 N1 1.507(3) .
C13 H13A 0.9900 .
C13 H13B 0.9900 .
C9 C10 1.378(3) .
C9 H9 0.9500 .
C3 H3 0.9500 .
C10 N1 1.339(3) .
C10 H10 0.9500 .
C20 O1 1.428(3) .
C20 H20A 0.9800 .
C20 H20B 0.9800 .
C20 H20C 0.9800 .
C11 N1 1.348(3) .
C11 H11 0.9500 .
C21 O2 1.441(3) .
C21 H21A 0.9800 .
C21 H21B 0.9800 .
C21 H21C 0.9800 .
S1 O4 1.485(2) .
S1 C25 1.782(3) .
S1 C24 1.786(3) .
C25 H25A 0.9800 .
C25 H25B 0.9800 .
C25 H25C 0.9800 .
C24 H24A 0.9800 .
C24 H24B 0.9800 .
C24 H24C 0.9800 .
